data_7110049
loop_
_publ_author_name
'Gabriela Marinescu'
'Sylvie Ferlay'
'Nathalie Kyritsakas'
'Mir Wais Hosseini'

_publ_section_title
;
 Molecular tectonics: from crystals to crystals of crystals
;
_journal_name_full Chem.Commun.
_journal_page_first 11209
_journal_paper_doi 10.1039/c3cc45205k
_journal_volume 49
_journal_year 2013
_chemical_formula_moiety 'C16 H6 N2 Ni O12, C12 H16 N4, 4(H2 O)'
_chemical_formula_sum 'C28 H30 N6 Ni O16'
_chemical_formula_weight 765.29
_chemical_name_systematic
;
 ?
;
_space_group_IT_number 15
_symmetry_cell_setting monoclinic
_symmetry_space_group_name_Hall '-C 2yc'
_symmetry_space_group_name_H-M 'C 1 2/c 1'
_atom_sites_solution_hydrogens geom
_atom_sites_solution_primary direct
_atom_sites_solution_secondary difmap
_audit_creation_method SHELXL-97
_cell_angle_alpha 90.00
_cell_angle_beta 106.581(11)
_cell_angle_gamma 90.00
_cell_formula_units_Z 4
_cell_length_a 19.1971(5)
_cell_length_b 9.6310(2)
_cell_length_c 17.0962(4)
_cell_measurement_reflns_used 4379
_cell_measurement_temperature 173(2)
_cell_measurement_theta_max 30.034
_cell_measurement_theta_min 0.998
_cell_volume 3029.4(2)
_computing_cell_refinement 'Bruker SMART'
_computing_data_collection 'Bruker SMART'
_computing_data_reduction 'Bruker SAINT'
_computing_molecular_graphics 'Bruker SHELXTL'
_computing_publication_material 'Bruker SHELXTL'
_computing_structure_refinement 'SHELXL-97 (Sheldrick, 1997)'
_computing_structure_solution 'SHELXS-97 (Sheldrick, 1990)'
_diffrn_ambient_temperature 173(2)
_diffrn_measured_fraction_theta_full 0.994
_diffrn_measured_fraction_theta_max 0.994
_diffrn_measurement_device_type 'CCD area detector'
_diffrn_measurement_method 'phi and omega scans'
_diffrn_radiation_monochromator graphite
_diffrn_radiation_source 'fine-focus sealed tube'
_diffrn_radiation_type MoK\a
_diffrn_radiation_wavelength 0.71073
_diffrn_reflns_av_R_equivalents 0.0339
_diffrn_reflns_av_sigmaI/netI 0.0603
_diffrn_reflns_limit_h_max 26
_diffrn_reflns_limit_h_min -26
_diffrn_reflns_limit_k_max 12
_diffrn_reflns_limit_k_min -13
_diffrn_reflns_limit_l_max 23
_diffrn_reflns_limit_l_min -24
_diffrn_reflns_number 7659
_diffrn_reflns_theta_full 30.04
_diffrn_reflns_theta_max 30.04
_diffrn_reflns_theta_min 3.21
_exptl_absorpt_coefficient_mu 0.733
_exptl_absorpt_correction_T_max 0.9172
_exptl_absorpt_correction_T_min 0.9044
_exptl_absorpt_correction_type none
_exptl_crystal_colour blue
_exptl_crystal_density_diffrn 1.678
_exptl_crystal_density_meas ?
_exptl_crystal_density_method 'not measured'
_exptl_crystal_description prism
_exptl_crystal_F_000 1584
_exptl_crystal_size_max 0.14
_exptl_crystal_size_mid 0.12
_exptl_crystal_size_min 0.12
_refine_diff_density_max 0.796
_refine_diff_density_min -0.727
_refine_diff_density_rms 0.088
_refine_ls_extinction_method none
_refine_ls_goodness_of_fit_ref 1.032
_refine_ls_hydrogen_treatment constr
_refine_ls_matrix_type full
_refine_ls_number_parameters 233
_refine_ls_number_reflns 4421
_refine_ls_number_restraints 0
_refine_ls_restrained_S_all 1.032
_refine_ls_R_factor_all 0.0842
_refine_ls_R_factor_gt 0.0482
_refine_ls_shift/su_max 0.000
_refine_ls_shift/su_mean 0.000
_refine_ls_structure_factor_coef Fsqd
_refine_ls_weighting_details 'calc w=1/[\s^2^(Fo^2^)+(0.0752P)^2^+1.3355P] where P=(Fo^2^+2Fc^2^)/3'
_refine_ls_weighting_scheme calc
_refine_ls_wR_factor_gt 0.1218
_refine_ls_wR_factor_ref 0.1405
_reflns_number_gt 2974
_reflns_number_total 4421
_reflns_threshold_expression >2sigma(I)
_cod_data_source_file c3cc45205k.txt
_cod_data_source_block shelxl
_cod_depositor_comments
;
The following automatic conversions were performed:

'_exptl_crystal_density_meas' value 'none' was changed to '?' - the
value is perceived as not measured.

Automatic conversion script
Id: cif_fix_values 3008 2015-01-20 13:52:24Z robertas 
;
_cod_original_sg_symbol_H-M C2/c
_cod_database_code 7110049

loop_
_symmetry_equiv_pos_as_xyz
'x, y, z'
'-x, y, -z+1/2'
'x+1/2, y+1/2, z'
'-x+1/2, y+1/2, -z+1/2'
'-x, -y, -z'
'x, -y, z-1/2'
'-x+1/2, -y+1/2, -z'
'x+1/2, -y+1/2, z-1/2'

loop_
_atom_site_label
_atom_site_type_symbol
_atom_site_fract_x
_atom_site_fract_y
_atom_site_fract_z
_atom_site_U_iso_or_equiv
_atom_site_adp_type
_atom_site_occupancy
_atom_site_symmetry_multiplicity
_atom_site_calc_flag
_atom_site_refinement_flags
C1 C 0.25771(12) 0.2374(2) 0.33493(14) 0.0219(5) Uani 1 1 d .
N1 N 0.30520(11) 0.1641(2) 0.31136(12) 0.0266(4) Uani 1 1 d .
H1 H 0.3369 0.1074 0.3431 0.032 Uiso 1 1 calc R
C2 C 0.29857(15) 0.1889(3) 0.22471(15) 0.0333(6) Uani 1 1 d .
H2A H 0.2948 0.1005 0.1943 0.040 Uiso 1 1 calc R
H2B H 0.3405 0.2425 0.2180 0.040 Uiso 1 1 calc R
C3 C 0.22834(14) 0.2726(3) 0.19636(15) 0.0307(6) Uani 1 1 d .
H3A H 0.2349 0.3565 0.1658 0.037 Uiso 1 1 calc R
H3B H 0.1882 0.2159 0.1618 0.037 Uiso 1 1 calc R
N2 N 0.21478(11) 0.3094(2) 0.27441(12) 0.0267(4) Uani 1 1 d .
H2 H 0.1826 0.3708 0.2799 0.032 Uiso 1 1 calc R
C4 C 0.25351(12) 0.2434(2) 0.41968(14) 0.0213(5) Uani 1 1 d .
C5 C 0.28773(12) 0.1424(2) 0.47610(14) 0.0256(5) Uani 1 1 d .
H5 H 0.3134 0.0686 0.4598 0.031 Uiso 1 1 calc R
C6 C 0.21564(13) 0.3504(2) 0.44391(14) 0.0258(5) Uani 1 1 d .
H6 H 0.1919 0.4189 0.4055 0.031 Uiso 1 1 calc R
Ni1 Ni 0.0000 0.24755(4) 0.2500 0.01906(13) Uani 1 2 d S
N3 N 0.02966(10) 0.22818(18) 0.36915(11) 0.0176(4) Uani 1 1 d .
C7 C 0.07430(11) 0.1237(2) 0.40244(12) 0.0177(4) Uani 1 1 d .
C8 C 0.08583(11) 0.0886(2) 0.48399(13) 0.0197(4) Uani 1 1 d .
H8 H 0.1171 0.0140 0.5078 0.024 Uiso 1 1 calc R
C9 C 0.05028(11) 0.1660(2) 0.52999(13) 0.0197(4) Uani 1 1 d .
C10 C 0.00455(12) 0.2755(2) 0.49412(13) 0.0204(4) Uani 1 1 d .
H10 H -0.0194 0.3299 0.5250 0.024 Uiso 1 1 calc R
C11 C -0.00477(11) 0.3023(2) 0.41228(13) 0.0197(4) Uani 1 1 d .
C12 C 0.10603(12) 0.0499(2) 0.34211(12) 0.0201(4) Uani 1 1 d .
O1 O 0.15114(9) -0.04278(18) 0.36572(10) 0.0289(4) Uani 1 1 d .
O2 O 0.08295(8) 0.09587(16) 0.26908(9) 0.0229(3) Uani 1 1 d .
C13 C 0.05721(13) 0.1292(2) 0.61749(13) 0.0229(5) Uani 1 1 d .
O3 O 0.10225(9) 0.02523(18) 0.64387(10) 0.0292(4) Uani 1 1 d .
H3 H 0.0974 -0.0039 0.6883 0.044 Uiso 1 1 calc R
O4 O 0.02396(10) 0.1884(2) 0.65721(11) 0.0380(4) Uani 1 1 d .
C14 C -0.05792(12) 0.4065(2) 0.36049(13) 0.0216(5) Uani 1 1 d .
O5 O -0.08973(9) 0.48616(17) 0.39542(10) 0.0277(4) Uani 1 1 d .
O6 O -0.06694(8) 0.39766(16) 0.28354(9) 0.0231(4) Uani 1 1 d .
O7 O 0.42319(16) 0.0816(3) 0.1358(2) 0.0919(11) Uani 1 1 d .
O8 O 0.32551(16) 0.2552(3) 0.0175(2) 0.0811(10) Uani 1 1 d .

loop_
_atom_site_aniso_label
_atom_site_aniso_U_11
_atom_site_aniso_U_22
_atom_site_aniso_U_33
_atom_site_aniso_U_23
_atom_site_aniso_U_13
_atom_site_aniso_U_12
C1 0.0193(10) 0.0224(11) 0.0238(11) 0.0012(9) 0.0060(9) -0.0023(9)
N1 0.0310(10) 0.0271(10) 0.0236(10) 0.0062(8) 0.0112(8) 0.0075(8)
C2 0.0461(15) 0.0310(13) 0.0266(12) 0.0034(10) 0.0168(11) 0.0073(12)
C3 0.0331(13) 0.0357(14) 0.0227(11) 0.0015(10) 0.0067(10) 0.0007(11)
N2 0.0264(10) 0.0301(11) 0.0238(10) 0.0040(8) 0.0075(8) 0.0059(9)
C4 0.0179(10) 0.0248(11) 0.0214(10) 0.0010(9) 0.0058(9) -0.0019(9)
C5 0.0243(11) 0.0253(11) 0.0284(12) 0.0003(9) 0.0097(10) 0.0034(9)
C6 0.0268(12) 0.0259(12) 0.0249(11) 0.0048(9) 0.0075(10) 0.0042(10)
Ni1 0.0220(2) 0.0203(2) 0.0137(2) 0.000 0.00331(15) 0.000
N3 0.0181(8) 0.0201(9) 0.0142(8) -0.0021(6) 0.0041(7) -0.0013(7)
C7 0.0170(10) 0.0194(10) 0.0158(9) -0.0026(8) 0.0034(8) -0.0009(8)
C8 0.0190(10) 0.0200(10) 0.0186(10) 0.0009(8) 0.0030(8) 0.0001(8)
C9 0.0202(10) 0.0223(10) 0.0165(10) 0.0000(8) 0.0051(8) -0.0034(8)
C10 0.0196(10) 0.0228(11) 0.0187(10) -0.0042(8) 0.0054(9) -0.0003(8)
C11 0.0194(10) 0.0175(10) 0.0214(10) -0.0029(8) 0.0045(9) -0.0005(9)
C12 0.0215(10) 0.0215(10) 0.0172(10) -0.0020(8) 0.0056(8) -0.0011(9)
O1 0.0317(9) 0.0310(9) 0.0246(8) -0.0003(7) 0.0087(7) 0.0124(8)
O2 0.0289(8) 0.0249(8) 0.0155(7) -0.0011(6) 0.0075(6) 0.0043(7)
C13 0.0249(11) 0.0252(11) 0.0191(10) 0.0008(9) 0.0071(9) -0.0023(9)
O3 0.0371(9) 0.0331(9) 0.0201(8) 0.0087(7) 0.0127(7) 0.0067(8)
O4 0.0476(11) 0.0477(11) 0.0236(9) 0.0046(8) 0.0183(8) 0.0145(9)
C14 0.0193(10) 0.0229(11) 0.0214(10) -0.0013(8) 0.0041(9) -0.0002(9)
O5 0.0279(9) 0.0279(9) 0.0272(8) -0.0025(7) 0.0078(7) 0.0095(7)
O6 0.0244(8) 0.0254(8) 0.0172(7) 0.0004(6) 0.0023(6) 0.0034(6)
O7 0.093(2) 0.0532(16) 0.165(3) 0.0243(18) 0.094(2) 0.0116(15)
O8 0.0656(17) 0.094(2) 0.088(2) -0.0511(16) 0.0299(16) -0.0205(14)

loop_
_atom_type_symbol
_atom_type_description
_atom_type_scat_dispersion_real
_atom_type_scat_dispersion_imag
_atom_type_scat_source
C C 0.0033 0.0016 'International Tables Vol C Tables 4.2.6.8 and 6.1.1.4'
H H 0.0000 0.0000 'International Tables Vol C Tables 4.2.6.8 and 6.1.1.4'
N N 0.0061 0.0033 'International Tables Vol C Tables 4.2.6.8 and 6.1.1.4'
O O 0.0106 0.0060 'International Tables Vol C Tables 4.2.6.8 and 6.1.1.4'
Ni Ni 0.3393 1.1124 'International Tables Vol C Tables 4.2.6.8 and 6.1.1.4'

loop_
_geom_angle_atom_site_label_1
_geom_angle_atom_site_label_2
_geom_angle_atom_site_label_3
_geom_angle
_geom_angle_site_symmetry_1
_geom_angle_site_symmetry_3
N1 C1 N2 112.2(2) . .
N1 C1 C4 124.3(2) . .
N2 C1 C4 123.5(2) . .
C1 N1 C2 110.86(19) . .
C1 N1 H1 124.6 . .
C2 N1 H1 124.6 . .
N1 C2 C3 102.7(2) . .
N1 C2 H2A 111.2 . .
C3 C2 H2A 111.2 . .
N1 C2 H2B 111.2 . .
C3 C2 H2B 111.2 . .
H2A C2 H2B 109.1 . .
N2 C3 C2 102.00(19) . .
N2 C3 H3A 111.4 . .
C2 C3 H3A 111.4 . .
N2 C3 H3B 111.4 . .
C2 C3 H3B 111.4 . .
H3A C3 H3B 109.2 . .
C1 N2 C3 110.5(2) . .
C1 N2 H2 124.7 . .
C3 N2 H2 124.7 . .
C6 C4 C5 119.6(2) . .
C6 C4 C1 120.1(2) . .
C5 C4 C1 120.3(2) . .
C6 C5 C4 120.0(2) 7_556 .
C6 C5 H5 120.0 7_556 .
C4 C5 H5 120.0 . .
C5 C6 C4 120.4(2) 7_556 .
C5 C6 H6 119.8 7_556 .
C4 C6 H6 119.8 . .
N3 Ni1 N3 169.08(10) . 2
N3 Ni1 O2 77.97(7) . .
N3 Ni1 O2 94.42(7) 2 .
N3 Ni1 O2 94.42(7) . 2
N3 Ni1 O2 77.97(7) 2 2
O2 Ni1 O2 92.71(9) . 2
N3 Ni1 O6 78.62(6) . .
N3 Ni1 O6 109.10(7) 2 .
O2 Ni1 O6 156.47(6) . .
O2 Ni1 O6 91.43(6) 2 .
N3 Ni1 O6 109.10(7) . 2
N3 Ni1 O6 78.62(6) 2 2
O2 Ni1 O6 91.43(6) . 2
O2 Ni1 O6 156.47(6) 2 2
O6 Ni1 O6 93.97(9) . 2
C11 N3 C7 121.80(19) . .
C11 N3 Ni1 118.81(14) . .
C7 N3 Ni1 118.29(14) . .
N3 C7 C8 120.6(2) . .
N3 C7 C12 113.32(18) . .
C8 C7 C12 126.07(19) . .
C7 C8 C9 118.20(19) . .
C7 C8 H8 120.9 . .
C9 C8 H8 120.9 . .
C8 C9 C10 120.2(2) . .
C8 C9 C13 121.04(19) . .
C10 C9 C13 118.7(2) . .
C11 C10 C9 117.9(2) . .
C11 C10 H10 121.0 . .
C9 C10 H10 121.0 . .
N3 C11 C10 121.3(2) . .
N3 C11 C14 112.84(19) . .
C10 C11 C14 125.7(2) . .
O1 C12 O2 126.0(2) . .
O1 C12 C7 119.96(19) . .
O2 C12 C7 114.02(18) . .
C12 O2 Ni1 115.18(14) . .
O4 C13 O3 124.8(2) . .
O4 C13 C9 122.6(2) . .
O3 C13 C9 112.51(19) . .
C13 O3 H3 109.5 . .
O5 C14 O6 126.7(2) . .
O5 C14 C11 118.04(19) . .
O6 C14 C11 115.21(19) . .
C14 O6 Ni1 114.13(14) . .

loop_
_geom_bond_atom_site_label_1
_geom_bond_atom_site_label_2
_geom_bond_distance
_geom_bond_site_symmetry_2
C1 N1 1.304(3) .
C1 N2 1.321(3) .
C1 C4 1.475(3) .
N1 C2 1.470(3) .
N1 H1 0.8800 .
C2 C3 1.526(4) .
C2 H2A 0.9900 .
C2 H2B 0.9900 .
C3 N2 1.474(3) .
C3 H3A 0.9900 .
C3 H3B 0.9900 .
N2 H2 0.8800 .
C4 C6 1.390(3) .
C4 C5 1.395(3) .
C5 C6 1.389(3) 7_556
C5 H5 0.9500 .
C6 C5 1.389(3) 7_556
C6 H6 0.9500 .
Ni1 N3 1.9612(18) .
Ni1 N3 1.9612(18) 2
Ni1 O2 2.1165(15) .
Ni1 O2 2.1165(15) 2
Ni1 O6 2.1192(16) .
Ni1 O6 2.1192(16) 2
N3 C11 1.330(3) .
N3 C7 1.339(3) .
C7 C8 1.389(3) .
C7 C12 1.516(3) .
C8 C9 1.395(3) .
C8 H8 0.9500 .
C9 C10 1.397(3) .
C9 C13 1.506(3) .
C10 C11 1.383(3) .
C10 H10 0.9500 .
C11 C14 1.522(3) .
C12 O1 1.229(3) .
C12 O2 1.279(3) .
C13 O4 1.201(3) .
C13 O3 1.315(3) .
O3 H3 0.8400 .
C14 O5 1.236(3) .
C14 O6 1.280(3) .
